data_1531393
loop_
_publ_author_name
'Hellmann, A.'
'Mewis, A.'

_publ_section_title
;
 Neue Erdalkalimetall-Phosphide und -Arsenide des Cobalts
;
_journal_name_full 'Zeitschrift fuer Anorganische und Allgemeine Chemie'
_journal_page_first 1357
_journal_page_last 1364
_journal_volume 627
_journal_year 2001
_chemical_formula_sum 'Ca2 Co12 P7'
_space_group_IT_number 174
_symmetry_space_group_name_Hall 'P -6'
_symmetry_space_group_name_H-M 'P -6'
_cell_angle_alpha 90
_cell_angle_beta 90
_cell_angle_gamma 120
_cell_formula_units_Z 1
_cell_length_a 9.073
_cell_length_b 9.073
_cell_length_c 3.585
_cell_volume 255.577
_citation_journal_id_ASTM ZAACAB
_cod_data_source_file Hellmann_ZAACAB_2001_5.cif
_cod_data_source_block Ca2Co12P7
_cod_original_cell_volume 255.5769
_cod_database_code 1531393

loop_
_symmetry_equiv_pos_as_xyz
x,y,z
-x+y,-x,-z
-y,x-y,z
x,y,-z
-x+y,-x,z
-y,x-y,-z

loop_
_atom_site_label
_atom_site_type_symbol
_atom_site_fract_x
_atom_site_fract_y
_atom_site_fract_z
_atom_site_occupancy
_atom_site_U_iso_or_equiv
P3 P 0 0 0 1 0.0
Ca1 Ca 0.3333 0.6667 0 1 0.0
P1 P 0.4051 0.2914 0 1 0.0
P2 P 0.1133 0.4059 0.5 1 0.0
Co2 Co 0.1509 0.2675 0 1 0.0
Co4 Co 0.2366 0.1036 0.5 1 0.0
Ca2 Ca 0.6667 0.3333 0.5 1 0.0
Co1 Co 0.4332 0.0564 0 1 0.0
Co3 Co 0.3819 0.4337 0.5 1 0.0
